data_2232969
loop_
_publ_author_name
'Blasberg, Florian'
'Bats, Jan W.'
'Wagner, Matthias'
'Lerner, Hans-Wolfram'

_publ_section_title
;
 (Acetonitrile-\k<i>N</i>)chloridobis[2-(pyridin-2-yl)phenyl-\k^2^<i>C</i>^1^,<i>N</i>]iridium(III)
;
_journal_coeditor_code TK5023
_journal_issue 12
_journal_name_full 'Acta Crystallographica Section E'
_journal_page_first m1837
_journal_page_last m1838
_journal_paper_doi 10.1107/S1600536811049373
_journal_volume 67
_journal_year 2011
_chemical_formula_iupac '[Ir (C11 H8 N)2 Cl (C2 H3 N)]'
_chemical_formula_moiety 'C24 H19 Cl Ir N3'
_chemical_formula_sum 'C24 H19 Cl Ir N3'
_chemical_formula_weight 577.07
_chemical_name_systematic
;
(Acetonitrile-\k<i>N</i>)chloridobis[2-(pyridin-2-yl)phenyl-
\k^2^<i>C</i>^1^,<i>N</i>]iridium(III)
;
_space_group_IT_number 61
_symmetry_cell_setting orthorhombic
_symmetry_space_group_name_Hall '-P 2ac 2ab'
_symmetry_space_group_name_H-M 'P b c a'
_atom_sites_solution_hydrogens geom
_atom_sites_solution_primary direct
_atom_sites_solution_secondary difmap
_audit_creation_method SHELXL-97
_cell_angle_alpha 90.00
_cell_angle_beta 90.00
_cell_angle_gamma 90.00
_cell_formula_units_Z 8
_cell_length_a 16.5255(8)
_cell_length_b 14.6588(7)
_cell_length_c 17.0536(8)
_cell_measurement_reflns_used 8192
_cell_measurement_temperature 171(2)
_cell_measurement_theta_max 26
_cell_measurement_theta_min 3
_cell_volume 4131.1(3)
_computing_cell_refinement 'SAINT (Siemens, 1995)'
_computing_data_collection 'SMART (Siemens, 1995)'
_computing_data_reduction 'SAINT (Siemens, 1995)'
_computing_molecular_graphics 'SHELXTL (Sheldrick, 2008)'
_computing_publication_material 'SHELXL97 (Sheldrick, 2008)'
_computing_structure_refinement 'SHELXL97 (Sheldrick, 2008)'
_computing_structure_solution 'SHELXS97 (Sheldrick, 2008)'
_diffrn_ambient_temperature 171(2)
_diffrn_measured_fraction_theta_full 0.990
_diffrn_measured_fraction_theta_max 0.957
_diffrn_measurement_device_type 'Siemens SMART 1K CCD'
_diffrn_measurement_method \w
_diffrn_radiation_monochromator graphite
_diffrn_radiation_source 'normal-focus sealed tube'
_diffrn_radiation_type MoK\a
_diffrn_radiation_wavelength 0.71073
_diffrn_reflns_av_R_equivalents 0.0431
_diffrn_reflns_av_sigmaI/netI 0.0279
_diffrn_reflns_limit_h_max 21
_diffrn_reflns_limit_h_min -21
_diffrn_reflns_limit_k_max 19
_diffrn_reflns_limit_k_min -18
_diffrn_reflns_limit_l_max 21
_diffrn_reflns_limit_l_min -21
_diffrn_reflns_number 44325
_diffrn_reflns_theta_full 27.40
_diffrn_reflns_theta_max 27.99
_diffrn_reflns_theta_min 2.21
_diffrn_standards_decay_% 0.0
_diffrn_standards_interval_time 1600
_diffrn_standards_number 754
_exptl_absorpt_coefficient_mu 6.608
_exptl_absorpt_correction_T_max 0.267
_exptl_absorpt_correction_T_min 0.176
_exptl_absorpt_correction_type multi-scan
_exptl_absorpt_process_details '(SADABS; Sheldrick, 2000)'
_exptl_crystal_colour yellow-brown
_exptl_crystal_density_diffrn 1.856
_exptl_crystal_density_method 'not measured'
_exptl_crystal_description block
_exptl_crystal_F_000 2224
_exptl_crystal_size_max 0.38
_exptl_crystal_size_mid 0.34
_exptl_crystal_size_min 0.20
_refine_diff_density_max 0.700
_refine_diff_density_min -0.670
_refine_ls_extinction_method none
_refine_ls_goodness_of_fit_ref 1.072
_refine_ls_hydrogen_treatment constr
_refine_ls_matrix_type full
_refine_ls_number_parameters 263
_refine_ls_number_reflns 4772
_refine_ls_number_restraints 0
_refine_ls_restrained_S_all 1.072
_refine_ls_R_factor_all 0.0424
_refine_ls_R_factor_gt 0.0259
_refine_ls_shift/su_max 0.002
_refine_ls_shift/su_mean 0.000
_refine_ls_structure_factor_coef Fsqd
_refine_ls_weighting_details 'calc w=1/[\s^2^(Fo^2^)+(0.01P)^2^+6P] where P=(Fo^2^+2Fc^2^)/3'
_refine_ls_weighting_scheme calc
_refine_ls_wR_factor_gt 0.0374
_refine_ls_wR_factor_ref 0.0399
_reflns_number_gt 3899
_reflns_number_total 4772
_reflns_threshold_expression I>2\s(I)
_cod_data_source_file tk5023.cif
_cod_data_source_block I
_cod_database_code 2232969
_cod_database_fobs_code 2232969

loop_
_symmetry_equiv_pos_as_xyz
'x, y, z'
'-x+1/2, -y, z+1/2'
'-x, y+1/2, -z+1/2'
'x+1/2, -y+1/2, -z'
'-x, -y, -z'
'x-1/2, y, -z-1/2'
'x, -y-1/2, z-1/2'
'-x-1/2, y-1/2, z'

loop_
_atom_site_type_symbol
_atom_site_label
_atom_site_fract_x
_atom_site_fract_y
_atom_site_fract_z
_atom_site_U_iso_or_equiv
_atom_site_adp_type
_atom_site_calc_flag
_atom_site_refinement_flags
_atom_site_occupancy
_atom_site_symmetry_multiplicity
Ir Ir1 0.120571(6) 0.443245(7) 0.139275(6) 0.01422(4) Uani d . 1 1
Cl Cl1 0.10742(5) 0.35418(5) 0.01602(4) 0.02214(17) Uani d . 1 1
N N1 0.15302(14) 0.55553(17) 0.07570(14) 0.0168(5) Uani d . 1 1
N N2 0.09788(15) 0.33598(17) 0.21296(14) 0.0173(6) Uani d . 1 1
N N3 -0.00690(15) 0.46420(16) 0.13721(15) 0.0180(5) Uani d . 1 1
C C1 0.10024(19) 0.6140(2) 0.04170(19) 0.0208(7) Uani d . 1 1
H H1A 0.0442 0.5995 0.0419 0.025 Uiso calc R 1 1
C C2 0.1253(2) 0.6939(2) 0.00676(19) 0.0271(7) Uani d . 1 1
H H2A 0.0872 0.7336 -0.0172 0.032 Uiso calc R 1 1
C C3 0.2071(2) 0.7156(2) 0.0070(2) 0.0269(8) Uani d . 1 1
H H3A 0.2255 0.7715 -0.0148 0.032 Uiso calc R 1 1
C C4 0.2612(2) 0.6548(2) 0.03935(19) 0.0227(7) Uani d . 1 1
H H4A 0.3174 0.6682 0.0389 0.027 Uiso calc R 1 1
C C5 0.23377(18) 0.5736(2) 0.07272(18) 0.0188(7) Uani d . 1 1
C C6 0.28432(19) 0.5020(2) 0.10731(18) 0.0183(7) Uani d . 1 1
C C7 0.3682(2) 0.5025(2) 0.10645(19) 0.0262(8) Uani d . 1 1
H H7A 0.3960 0.5525 0.0835 0.031 Uiso calc R 1 1
C C8 0.4118(2) 0.4314(2) 0.1385(2) 0.0314(8) Uani d . 1 1
H H8A 0.4693 0.4323 0.1378 0.038 Uiso calc R 1 1
C C9 0.3706(2) 0.3584(2) 0.1717(2) 0.0287(8) Uani d . 1 1
H H9A 0.4001 0.3090 0.1937 0.034 Uiso calc R 1 1
C C10 0.2866(2) 0.3570(2) 0.17310(19) 0.0224(7) Uani d . 1 1
H H10A 0.2595 0.3067 0.1964 0.027 Uiso calc R 1 1
C C11 0.24108(18) 0.4280(2) 0.14108(18) 0.0184(6) Uani d . 1 1
C C12 0.07559(19) 0.2516(2) 0.1899(2) 0.0234(7) Uani d . 1 1
H H12A 0.0702 0.2393 0.1354 0.028 Uiso calc R 1 1
C C13 0.0605(2) 0.1831(2) 0.2425(2) 0.0286(8) Uani d . 1 1
H H13A 0.0438 0.1246 0.2249 0.034 Uiso calc R 1 1
C C14 0.0697(2) 0.2002(2) 0.3214(2) 0.0294(8) Uani d . 1 1
H H14A 0.0605 0.1531 0.3586 0.035 Uiso calc R 1 1
C C15 0.0923(2) 0.2858(2) 0.34593(19) 0.0256(8) Uani d . 1 1
H H15A 0.0991 0.2979 0.4003 0.031 Uiso calc R 1 1
C C16 0.10527(18) 0.3545(2) 0.29141(18) 0.0183(7) Uani d . 1 1
C C17 0.12382(17) 0.4502(2) 0.30864(17) 0.0180(6) Uani d . 1 1
C C18 0.1296(2) 0.4849(2) 0.38490(18) 0.0234(7) Uani d . 1 1
H H18A 0.1232 0.4452 0.4285 0.028 Uiso calc R 1 1
C C19 0.1446(2) 0.5767(2) 0.3970(2) 0.0294(8) Uani d . 1 1
H H19A 0.1488 0.6004 0.4487 0.035 Uiso calc R 1 1
C C20 0.1534(2) 0.6340(2) 0.3325(2) 0.0298(8) Uani d . 1 1
H H20A 0.1635 0.6972 0.3403 0.036 Uiso calc R 1 1
C C21 0.1477(2) 0.5998(2) 0.2570(2) 0.0246(8) Uani d . 1 1
H H21A 0.1545 0.6400 0.2139 0.030 Uiso calc R 1 1
C C22 0.13213(18) 0.5074(2) 0.24265(17) 0.0171(6) Uani d . 1 1
C C23 -0.07549(19) 0.4705(2) 0.1405(2) 0.0216(7) Uani d . 1 1
C C24 -0.1632(2) 0.4813(3) 0.1439(2) 0.0344(9) Uani d . 1 1
H H24A -0.1805 0.5251 0.1038 0.052 Uiso calc R 1 1
H H24B -0.1787 0.5039 0.1959 0.052 Uiso calc R 1 1
H H24C -0.1892 0.4223 0.1343 0.052 Uiso calc R 1 1

loop_
_atom_site_aniso_label
_atom_site_aniso_U_11
_atom_site_aniso_U_22
_atom_site_aniso_U_33
_atom_site_aniso_U_12
_atom_site_aniso_U_13
_atom_site_aniso_U_23
Ir1 0.01496(6) 0.01404(6) 0.01367(6) 0.00062(5) -0.00041(5) 0.00067(5)
Cl1 0.0257(4) 0.0242(4) 0.0165(4) 0.0035(3) -0.0032(3) -0.0025(3)
N1 0.0193(12) 0.0163(12) 0.0148(12) 0.0023(11) 0.0007(10) 0.0020(12)
N2 0.0202(14) 0.0168(13) 0.0149(13) 0.0008(10) 0.0016(10) 0.0009(11)
N3 0.0201(14) 0.0152(13) 0.0186(13) -0.0005(10) -0.0010(12) 0.0001(11)
C1 0.0192(17) 0.0222(17) 0.0211(17) 0.0020(13) -0.0020(13) -0.0001(14)
C2 0.0330(19) 0.0214(17) 0.0267(18) 0.0051(16) -0.0036(16) 0.0070(14)
C3 0.036(2) 0.0189(17) 0.0263(19) -0.0037(15) 0.0020(16) 0.0081(15)
C4 0.0227(17) 0.0223(17) 0.0232(18) -0.0061(14) 0.0014(14) 0.0016(14)
C5 0.0189(16) 0.0225(18) 0.0149(15) -0.0008(12) -0.0010(12) -0.0017(13)
C6 0.0201(16) 0.0193(16) 0.0156(16) -0.0011(13) -0.0019(13) -0.0003(13)
C7 0.0222(18) 0.0309(19) 0.0255(17) -0.0054(15) 0.0003(14) 0.0014(15)
C8 0.0149(15) 0.042(2) 0.037(2) 0.0031(15) -0.0031(16) 0.001(2)
C9 0.0236(19) 0.0290(19) 0.0335(19) 0.0084(15) -0.0064(16) 0.0032(15)
C10 0.0241(17) 0.0168(17) 0.0263(18) 0.0010(13) -0.0024(14) 0.0018(14)
C11 0.0184(15) 0.0202(16) 0.0167(14) 0.0022(12) -0.0021(14) -0.0059(15)
C12 0.0259(18) 0.0228(18) 0.0216(19) -0.0010(14) -0.0003(14) -0.0030(15)
C13 0.042(2) 0.0162(18) 0.028(2) -0.0037(15) 0.0050(16) -0.0002(15)
C14 0.043(2) 0.0213(19) 0.0240(19) -0.0031(16) 0.0048(16) 0.0089(15)
C15 0.0321(18) 0.0248(18) 0.0200(19) -0.0001(14) 0.0007(14) 0.0026(14)
C16 0.0177(16) 0.0183(16) 0.0188(16) 0.0039(12) -0.0001(13) 0.0013(13)
C17 0.0158(14) 0.0215(15) 0.0167(14) 0.0014(14) -0.0013(12) -0.0006(13)
C18 0.0253(18) 0.0269(17) 0.0181(16) 0.0000(15) -0.0009(14) -0.0004(13)
C19 0.034(2) 0.033(2) 0.0207(18) -0.0021(15) -0.0022(15) -0.0096(15)
C20 0.040(2) 0.0200(18) 0.030(2) -0.0014(15) -0.0027(16) -0.0084(15)
C21 0.0303(19) 0.0207(18) 0.0229(18) -0.0002(14) -0.0012(15) -0.0001(14)
C22 0.0137(15) 0.0199(15) 0.0176(15) 0.0028(13) -0.0011(12) -0.0005(13)
C23 0.0243(18) 0.0211(16) 0.0193(16) 0.0008(12) -0.0011(15) -0.0014(15)
C24 0.0205(18) 0.042(2) 0.041(2) 0.0020(15) 0.0023(17) 0.003(2)

loop_
_atom_type_symbol
_atom_type_description
_atom_type_scat_dispersion_real
_atom_type_scat_dispersion_imag
_atom_type_scat_source
C C 0.0033 0.0016 'International Tables Vol C Tables 4.2.6.8 and 6.1.1.4'
H H 0.0000 0.0000 'International Tables Vol C Tables 4.2.6.8 and 6.1.1.4'
N N 0.0061 0.0033 'International Tables Vol C Tables 4.2.6.8 and 6.1.1.4'
Cl Cl 0.1484 0.1585 'International Tables Vol C Tables 4.2.6.8 and 6.1.1.4'
Ir Ir -1.4442 7.9887 'International Tables Vol C Tables 4.2.6.8 and 6.1.1.4'

loop_
_geom_angle_atom_site_label_1
_geom_angle_atom_site_label_2
_geom_angle_atom_site_label_3
_geom_angle
C11 Ir1 C22 86.81(12)
C11 Ir1 N1 80.64(11)
C22 Ir1 N1 93.65(11)
C11 Ir1 N2 94.97(11)
C22 Ir1 N2 80.69(11)
N1 Ir1 N2 173.07(10)
C11 Ir1 N3 178.13(11)
C22 Ir1 N3 92.36(11)
N1 Ir1 N3 97.75(9)
N2 Ir1 N3 86.54(9)
C11 Ir1 Cl1 92.36(9)
C22 Ir1 Cl1 176.22(9)
N1 Ir1 Cl1 89.85(7)
N2 Ir1 Cl1 95.72(7)
N3 Ir1 Cl1 88.58(7)
C1 N1 C5 119.5(3)
C1 N1 Ir1 124.6(2)
C5 N1 Ir1 115.7(2)
C12 N2 C16 119.4(3)
C12 N2 Ir1 125.1(2)
C16 N2 Ir1 115.5(2)
C23 N3 Ir1 174.8(3)
N1 C1 C2 122.0(3)
N1 C1 H1A 119.0
C2 C1 H1A 119.0
C1 C2 C3 119.1(3)
C1 C2 H2A 120.4
C3 C2 H2A 120.4
C4 C3 C2 118.9(3)
C4 C3 H3A 120.5
C2 C3 H3A 120.5
C3 C4 C5 120.3(3)
C3 C4 H4A 119.8
C5 C4 H4A 119.8
N1 C5 C4 120.0(3)
N1 C5 C6 113.8(3)
C4 C5 C6 126.2(3)
C7 C6 C11 120.7(3)
C7 C6 C5 124.2(3)
C11 C6 C5 115.1(3)
C8 C7 C6 121.0(3)
C8 C7 H7A 119.5
C6 C7 H7A 119.5
C7 C8 C9 119.1(3)
C7 C8 H8A 120.4
C9 C8 H8A 120.4
C8 C9 C10 120.5(3)
C8 C9 H9A 119.7
C10 C9 H9A 119.7
C9 C10 C11 121.5(3)
C9 C10 H10A 119.3
C11 C10 H10A 119.3
C10 C11 C6 117.2(3)
C10 C11 Ir1 128.7(2)
C6 C11 Ir1 114.1(2)
N2 C12 C13 122.0(3)
N2 C12 H12A 119.0
C13 C12 H12A 119.0
C12 C13 C14 119.1(3)
C12 C13 H13A 120.4
C14 C13 H13A 120.4
C15 C14 C13 119.6(3)
C15 C14 H14A 120.2
C13 C14 H14A 120.2
C14 C15 C16 120.0(3)
C14 C15 H15A 120.0
C16 C15 H15A 120.0
N2 C16 C15 119.8(3)
N2 C16 C17 113.8(3)
C15 C16 C17 126.4(3)
C18 C17 C22 121.3(3)
C18 C17 C16 123.2(3)
C22 C17 C16 115.4(3)
C19 C18 C17 120.3(3)
C19 C18 H18A 119.9
C17 C18 H18A 119.9
C18 C19 C20 119.2(3)
C18 C19 H19A 120.4
C20 C19 H19A 120.4
C21 C20 C19 120.6(3)
C21 C20 H20A 119.7
C19 C20 H20A 119.7
C20 C21 C22 121.7(3)
C20 C21 H21A 119.1
C22 C21 H21A 119.1
C21 C22 C17 116.9(3)
C21 C22 Ir1 128.7(2)
C17 C22 Ir1 114.4(2)
N3 C23 C24 178.3(4)
C23 C24 H24A 109.5
C23 C24 H24B 109.5
H24A C24 H24B 109.5
C23 C24 H24C 109.5
H24A C24 H24C 109.5
H24B C24 H24C 109.5

loop_
_geom_bond_atom_site_label_1
_geom_bond_atom_site_label_2
_geom_bond_distance
_geom_bond_publ_flag
Ir1 C11 2.004(3) yes
Ir1 C22 2.007(3) yes
Ir1 N1 2.043(2) yes
Ir1 N2 2.047(2) yes
Ir1 N3 2.129(3) yes
Ir1 Cl1 2.4839(7) yes
N1 C1 1.353(4) ?
N1 C5 1.361(4) ?
N2 C12 1.349(4) ?
N2 C16 1.371(4) ?
N3 C23 1.139(4) ?
C1 C2 1.378(4) ?
C1 H1A 0.9500 ?
C2 C3 1.389(5) ?
C2 H2A 0.9500 ?
C3 C4 1.378(5) ?
C3 H3A 0.9500 ?
C4 C5 1.394(4) ?
C4 H4A 0.9500 ?
C5 C6 1.465(4) ?
C6 C7 1.386(4) ?
C6 C11 1.422(4) ?
C7 C8 1.380(5) ?
C7 H7A 0.9500 ?
C8 C9 1.389(5) ?
C8 H8A 0.9500 ?
C9 C10 1.389(5) ?
C9 H9A 0.9500 ?
C10 C11 1.394(4) ?
C10 H10A 0.9500 ?
C12 C13 1.370(5) ?
C12 H12A 0.9500 ?
C13 C14 1.376(5) ?
C13 H13A 0.9500 ?
C14 C15 1.374(5) ?
C14 H14A 0.9500 ?
C15 C16 1.388(4) ?
C15 H15A 0.9500 ?
C16 C17 1.466(4) ?
C17 C18 1.399(4) ?
C17 C22 1.410(4) ?
C18 C19 1.385(5) ?
C18 H18A 0.9500 ?
C19 C20 1.392(5) ?
C19 H19A 0.9500 ?
C20 C21 1.384(5) ?
C20 H20A 0.9500 ?
C21 C22 1.400(4) ?
C21 H21A 0.9500 ?
C23 C24 1.459(4) ?
C24 H24A 0.9800 ?
C24 H24B 0.9800 ?
C24 H24C 0.9800 ?

loop_
_geom_hbond_atom_site_label_D
_geom_hbond_atom_site_label_H
_geom_hbond_atom_site_label_A
_geom_hbond_site_symmetry_A
_geom_hbond_distance_DH
_geom_hbond_distance_HA
_geom_hbond_distance_DA
_geom_hbond_angle_DHA
_geom_hbond_publ_flag
C1 H1A Cl1 5_565 0.95 2.78 3.600(3) 145 yes
C14 H14A Cl1 7_566 0.95 2.80 3.470(3) 129 yes
C14 H14A C23 3_545 0.95 2.69 3.431(4) 135 yes
C8 H8A C16 6_656 0.95 2.79 3.595(4) 143 yes
C8 H8A C17 6_656 0.95 2.72 3.628(4) 159 yes
C8 H8A C18 6_656 0.95 2.79 3.705(4) 163 yes

loop_
_geom_torsion_atom_site_label_1
_geom_torsion_atom_site_label_2
_geom_torsion_atom_site_label_3
_geom_torsion_atom_site_label_4
_geom_torsion
C11 Ir1 N1 C1 176.5(3)
C22 Ir1 N1 C1 -97.3(3)
N3 Ir1 N1 C1 -4.4(3)
Cl1 Ir1 N1 C1 84.1(2)
C11 Ir1 N1 C5 -7.7(2)
C22 Ir1 N1 C5 78.5(2)
N3 Ir1 N1 C5 171.4(2)
Cl1 Ir1 N1 C5 -100.1(2)
C11 Ir1 N2 C12 -98.7(3)
C22 Ir1 N2 C12 175.4(3)
N3 Ir1 N2 C12 82.4(2)
Cl1 Ir1 N2 C12 -5.8(2)
C11 Ir1 N2 C16 82.4(2)
C22 Ir1 N2 C16 -3.5(2)
N3 Ir1 N2 C16 -96.5(2)
Cl1 Ir1 N2 C16 175.28(19)
C5 N1 C1 C2 -2.8(5)
Ir1 N1 C1 C2 172.8(2)
N1 C1 C2 C3 -0.6(5)
C1 C2 C3 C4 2.6(5)
C2 C3 C4 C5 -1.3(5)
C1 N1 C5 C4 4.2(4)
Ir1 N1 C5 C4 -171.9(2)
C1 N1 C5 C6 -176.3(3)
Ir1 N1 C5 C6 7.7(3)
C3 C4 C5 N1 -2.1(5)
C3 C4 C5 C6 178.4(3)
N1 C5 C6 C7 175.6(3)
C4 C5 C6 C7 -4.9(5)
N1 C5 C6 C11 -2.6(4)
C4 C5 C6 C11 176.9(3)
C11 C6 C7 C8 -0.2(5)
C5 C6 C7 C8 -178.3(3)
C6 C7 C8 C9 0.2(5)
C7 C8 C9 C10 -0.3(5)
C8 C9 C10 C11 0.4(5)
C9 C10 C11 C6 -0.3(5)
C9 C10 C11 Ir1 -177.7(3)
C7 C6 C11 C10 0.2(5)
C5 C6 C11 C10 178.5(3)
C7 C6 C11 Ir1 178.0(2)
C5 C6 C11 Ir1 -3.7(4)
C22 Ir1 C11 C10 89.2(3)
N1 Ir1 C11 C10 -176.6(3)
N2 Ir1 C11 C10 8.8(3)
Cl1 Ir1 C11 C10 -87.1(3)
C22 Ir1 C11 C6 -88.3(2)
N1 Ir1 C11 C6 5.9(2)
N2 Ir1 C11 C6 -168.6(2)
Cl1 Ir1 C11 C6 95.4(2)
C16 N2 C12 C13 -0.4(5)
Ir1 N2 C12 C13 -179.3(2)
N2 C12 C13 C14 -1.2(5)
C12 C13 C14 C15 1.2(5)
C13 C14 C15 C16 0.4(5)
C12 N2 C16 C15 2.0(4)
Ir1 N2 C16 C15 -179.0(2)
C12 N2 C16 C17 -175.6(3)
Ir1 N2 C16 C17 3.3(3)
C14 C15 C16 N2 -2.0(5)
C14 C15 C16 C17 175.3(3)
N2 C16 C17 C18 176.5(3)
C15 C16 C17 C18 -1.0(5)
N2 C16 C17 C22 -0.8(4)
C15 C16 C17 C22 -178.3(3)
C22 C17 C18 C19 -0.7(5)
C16 C17 C18 C19 -177.8(3)
C17 C18 C19 C20 0.3(5)
C18 C19 C20 C21 -0.3(5)
C19 C20 C21 C22 0.7(5)
C20 C21 C22 C17 -1.0(5)
C20 C21 C22 Ir1 179.5(3)
C18 C17 C22 C21 1.0(5)
C16 C17 C22 C21 178.3(3)
C18 C17 C22 Ir1 -179.5(2)
C16 C17 C22 Ir1 -2.1(3)
C11 Ir1 C22 C21 86.9(3)
N1 Ir1 C22 C21 6.5(3)
N2 Ir1 C22 C21 -177.5(3)
N3 Ir1 C22 C21 -91.4(3)
C11 Ir1 C22 C17 -92.6(2)
N1 Ir1 C22 C17 -173.0(2)
N2 Ir1 C22 C17 3.0(2)
N3 Ir1 C22 C17 89.1(2)
